data_1528521
loop_
_publ_author_name
'Gemmill, W.R.'
'Smith, M.D.'
'zur Loye, H.C.'

_publ_section_title
;
 Synthesis and structural characterization of two new hexagonal osmates:
 Ba2 Fe0.92 Os1.08 O6 and Ba2 Co0.77 Os1.23 O6
;
_journal_name_full 'Solid State Sciences'
_journal_page_first 380
_journal_page_last 384
_journal_volume 9
_journal_year 2007
_chemical_formula_sum 'Ba2 Fe0.92 O6 Os1.08'
_chemical_name_systematic 'Ba2 Fe0.92 Os1.08 O6'
_space_group_IT_number 186
_symmetry_space_group_name_Hall 'P 6c -2c'
_symmetry_space_group_name_H-M 'P 63 m c'
_cell_angle_alpha 90
_cell_angle_beta 90
_cell_angle_gamma 120
_cell_formula_units_Z 3
_cell_length_a 5.7403
_cell_length_b 5.7403
_cell_length_c 14.0771
_cell_volume 401.710
_citation_journal_id_ASTM SSSCFJ
_cod_data_source_file Gemmill_SSSCFJ_2007_1400.cif
_cod_data_source_block Ba2Fe0.92O6Os1.08
_cod_original_cell_volume 401.7104
_cod_database_code 1528521

loop_
_symmetry_equiv_pos_as_xyz
x,y,z
x-y,x,z+1/2
-y,x-y,z
-x,-y,z+1/2
-x+y,-x,z
y,-x+y,z+1/2
y,x,z+1/2
-x+y,y,z
-x,-x+y,z+1/2
-y,-x,z
x-y,-y,z+1/2
x,x-y,z

loop_
_atom_site_label
_atom_site_type_symbol
_atom_site_fract_x
_atom_site_fract_y
_atom_site_fract_z
_atom_site_occupancy
_atom_site_U_iso_or_equiv
Fe1 Fe+2 0 0 0.3763 0.65 0.0
Os2 Os+5 0.3333 0.6667 0.219 0.88 0.0
Os3 Os+5 0.3333 0.6667 0.0329 0.4 0.0
Os1 Os+5 0 0 0.3763 0.35 0.0
Ba1 Ba+2 0.6667 0.3333 0.2851 1 0.0
O2 O-2 0.1726 0.345 0.2971 1 0.0
Fe2 Fe+2 0.3333 0.6667 0.219 0.12 0.0
Ba3 Ba+2 0.3333 0.6667 0.4704 1 0.0
O1 O-2 0.332 0.1661 0.4587 1 0.0
Fe3 Fe+2 0.3333 0.6667 0.0329 0.6 0.0
Ba2 Ba+2 0 0 0.1251 1 0.0
O3 O-2 0.0279 0.514 0.1318 1 0.0
